data_4335944
loop_
_publ_author_name
'Antonio Masello'
'Khalil A. Abboud'
'Wolfgang Wernsdorfer'
'George Christou'

_publ_section_title
;
 Mn8Cluster with Ferrocene-1,1'-Dicarboxylate Ligation: Single-Molecule
 Magnetism with Multiple External Redox Centers
;
_journal_name_full 'Inorganic Chemistry'
_journal_page_first 10414
_journal_page_last 10423
_journal_paper_doi 10.1021/ic4011955
_journal_volume 52
_journal_year 2013
_chemical_formula_sum 'C90 H102 Fe6 Mn8 N6 O40'
_chemical_formula_weight 2682.38
_chemical_name_systematic
; 
 ? 
;
_space_group_IT_number 15
_symmetry_cell_setting monoclinic
_symmetry_space_group_name_Hall '-C 2yc'
_symmetry_space_group_name_H-M 'C 1 2/c 1'
_atom_sites_solution_hydrogens geom
_atom_sites_solution_primary direct
_atom_sites_solution_secondary difmap
_audit_creation_method SHELXL-97
_cell_angle_alpha 90.00
_cell_angle_beta 97.885(3)
_cell_angle_gamma 90.00
_cell_formula_units_Z 4
_cell_length_a 23.282(3)
_cell_length_b 19.331(3)
_cell_length_c 22.198(3)
_cell_measurement_reflns_used 80
_cell_measurement_temperature 173(2)
_cell_measurement_theta_max 28.0
_cell_measurement_theta_min 2.0
_cell_volume 9896(2)
_computing_cell_refinement 'Bruker SMART v5.624 & SAINT 6.36a (Bruker 1998)'
_computing_data_collection 'Bruker SMART v5.624 (Bruker 1998)'
_computing_data_reduction 'Bruker SHELXTL v6.14 (Bruker 2000)'
_computing_molecular_graphics 'Bruker SHELXTL v6.14'
_computing_publication_material 'Bruker SHELXTL v6.14'
_computing_structure_refinement 'Bruker SHELXTL v6.14'
_computing_structure_solution 'Bruker SHELXTL v6.14'
_diffrn_ambient_temperature 173(2)
_diffrn_measured_fraction_theta_full 0.984
_diffrn_measured_fraction_theta_max 0.984
_diffrn_measurement_device_type 'SMART CCD area detector'
_diffrn_measurement_method '\w scans'
_diffrn_radiation_monochromator graphite
_diffrn_radiation_source 'fine-focus sealed tube'
_diffrn_radiation_type MoK\a
_diffrn_radiation_wavelength 0.71073
_diffrn_reflns_av_R_equivalents 0.0499
_diffrn_reflns_av_sigmaI/netI 0.0654
_diffrn_reflns_limit_h_max 30
_diffrn_reflns_limit_h_min -30
_diffrn_reflns_limit_k_max 24
_diffrn_reflns_limit_k_min -20
_diffrn_reflns_limit_l_max 23
_diffrn_reflns_limit_l_min -28
_diffrn_reflns_number 32126
_diffrn_reflns_theta_full 27.50
_diffrn_reflns_theta_max 27.50
_diffrn_reflns_theta_min 2.11
_diffrn_standards_decay_% 1
_diffrn_standards_number 0
_exptl_absorpt_coefficient_mu 1.921
_exptl_absorpt_correction_T_max 0.7000
_exptl_absorpt_correction_T_min 0.6351
_exptl_absorpt_correction_type integration
_exptl_absorpt_process_details 'based on measured indexed crystal faces, Bruker SHELXTL  v6.14 (Bruker 1998)'
_exptl_crystal_colour brown
_exptl_crystal_density_diffrn 1.764
_exptl_crystal_description needle
_exptl_crystal_F_000 5320
_exptl_crystal_size_max 0.26
_exptl_crystal_size_mid 0.22
_exptl_crystal_size_min 0.20
_refine_diff_density_max 0.487
_refine_diff_density_min -0.563
_refine_diff_density_rms 0.082
_refine_ls_extinction_method none
_refine_ls_goodness_of_fit_ref 1.008
_refine_ls_hydrogen_treatment mixed
_refine_ls_matrix_type full
_refine_ls_number_parameters 670
_refine_ls_number_reflns 11193
_refine_ls_number_restraints 0
_refine_ls_restrained_S_all 1.008
_refine_ls_R_factor_all 0.0919
_refine_ls_R_factor_gt 0.0441
_refine_ls_shift/su_max 0.002
_refine_ls_shift/su_mean 0.000
_refine_ls_structure_factor_coef Fsqd
_refine_ls_weighting_details 'calc w=1/[\s^2^(Fo^2^)+(0.0416P)^2^+7.8904P] where P=(Fo^2^+2Fc^2^)/3'
_refine_ls_weighting_scheme calc
_refine_ls_wR_factor_gt 0.0848
_refine_ls_wR_factor_ref 0.1024
_reflns_number_gt 7031
_reflns_number_total 11193
_reflns_threshold_expression I>2\s(I)
_cod_data_source_file ic4011955_si_002_1.cif
_cod_data_source_block m89
_cod_depositor_comments
;
The following automatic conversions were performed:

'_exptl_absorpt_correction_type' value 'Integration' changed to
'integration' according to the built-in table from CIF Core
dictionary named 'cif_core.dic' version 2.4.1 from 2010-06-29.

Automatic conversion script
Id: cif_fix_values 2281 2013-09-26 08:29:07Z andrius 
;
_cod_original_cell_volume 9896(3)
_cod_database_code 4335944

loop_
_symmetry_equiv_pos_as_xyz
'x, y, z'
'-x, y, -z+1/2'
'x+1/2, y+1/2, z'
'-x+1/2, y+1/2, -z+1/2'
'-x, -y, -z'
'x, -y, z-1/2'
'-x+1/2, -y+1/2, -z'
'x+1/2, -y+1/2, z-1/2'

loop_
_atom_site_label
_atom_site_type_symbol
_atom_site_fract_x
_atom_site_fract_y
_atom_site_fract_z
_atom_site_U_iso_or_equiv
_atom_site_adp_type
_atom_site_occupancy
_atom_site_symmetry_multiplicity
_atom_site_calc_flag
_atom_site_refinement_flags
_atom_site_disorder_assembly
_atom_site_disorder_group
Mn1 Mn 0.62190(2) 0.84459(3) 0.31741(2) 0.02994(14) Uani 1 1 d . . .
Mn2 Mn 0.51816(2) 0.78556(3) 0.18503(2) 0.02605(13) Uani 1 1 d . . .
Mn3 Mn 0.56251(2) 0.68057(3) 0.28418(2) 0.02650(13) Uani 1 1 d . . .
Mn4 Mn 0.53900(3) 0.62358(3) 0.12566(2) 0.03243(14) Uani 1 1 d . . .
Fe1 Fe 0.5000 1.06555(4) 0.2500 0.0415(2) Uani 1 2 d S . .
Fe2 Fe 0.75399(2) 0.73529(3) 0.16307(2) 0.03548(14) Uani 1 1 d . . .
Fe3 Fe 0.5000 0.39886(5) 0.2500 0.0728(4) Uani 1 2 d S . .
Fe4 Fe 0.63201(3) 0.71954(3) 0.53663(3) 0.04519(17) Uani 1 1 d . . .
N1 N 0.66024(16) 0.54620(18) 0.02412(16) 0.0460(9) Uani 1 1 d . . .
N2 N 0.40336(17) 0.0658(2) 0.00403(17) 0.0583(11) Uani 1 1 d . . .
N3 N 0.2515(4) 0.0092(5) 0.3089(5) 0.049(2) Uiso 0.50 1 d P A 1
N4 N 0.2553(4) 0.0219(5) 0.3308(5) 0.051(3) Uiso 0.50 1 d P B 2
O1 O 0.51707(10) 0.88834(12) 0.18520(10) 0.0294(6) Uani 1 1 d . . .
O2 O 0.59946(11) 0.91648(13) 0.24588(11) 0.0354(6) Uani 1 1 d . . .
O3 O 0.59607(11) 0.78944(13) 0.15853(11) 0.0324(6) Uani 1 1 d . . .
O4 O 0.60097(11) 0.69444(14) 0.10057(12) 0.0385(6) Uani 1 1 d . . .
O5 O 0.68714(11) 0.77502(14) 0.30092(12) 0.0379(6) Uani 1 1 d . . .
O6 O 0.64094(11) 0.68114(13) 0.25685(11) 0.0333(6) Uani 1 1 d . . .
O7 O 0.57511(14) 0.54779(15) 0.18706(13) 0.0547(8) Uani 1 1 d . . .
O8 O 0.56187(12) 0.57666(13) 0.28246(11) 0.0371(6) Uani 1 1 d . . .
O9 O 0.60424(11) 0.67288(13) 0.37315(11) 0.0349(6) Uani 1 1 d . . .
O10 O 0.54277(11) 0.61030(13) 0.42152(12) 0.0370(6) Uani 1 1 d . . .
O11 O 0.60087(12) 0.84733(13) 0.40595(11) 0.0371(6) Uani 1 1 d . . .
O12 O 0.51958(12) 0.78503(13) 0.40827(12) 0.0373(6) Uani 1 1 d . . .
O13 O 0.57357(12) 0.56002(14) 0.05837(12) 0.0406(7) Uani 1 1 d . . .
O14 O 0.68760(15) 0.91845(17) 0.35402(15) 0.0433(7) Uani 1 1 d . . .
H14A H 0.6743(18) 0.951(2) 0.374(2) 0.048(15) Uiso 1 1 d . . .
H14B H 0.707(2) 0.939(3) 0.332(2) 0.066(18) Uiso 1 1 d . . .
O15 O 0.55425(10) 0.77990(12) 0.28280(10) 0.0274(5) Uani 1 1 d . . .
O16 O 0.48307(11) 0.68668(12) 0.30607(11) 0.0316(6) Uani 1 1 d . . .
O17 O 0.4972(6) 0.4363(7) 0.0642(6) 0.068(4) Uiso 0.25 1 d P . .
H17B H 0.4819 0.4457 0.0170 0.102 Uiso 0.25 1 d PR . .
H17C H 0.4970 0.4050 0.0817 0.102 Uiso 0.25 1 d PR . .
O18 O 0.5775(9) 0.6938(10) -0.0423(10) 0.129(7) Uiso 0.25 1 d P . .
H18B H 0.5508 0.7004 -0.0512 0.193 Uiso 0.25 1 d PR . .
H18C H 0.5781 0.6834 0.0011 0.193 Uiso 0.25 1 d PR . .
O19 O 0.35299(13) 0.02411(17) 0.07666(15) 0.0578(9) Uani 1 1 d . . .
O20 O 0.2368(3) -0.0299(4) 0.2144(4) 0.057(2) Uiso 0.50 1 d P A 1
O21 O 0.2518(5) -0.0342(5) 0.2398(5) 0.090(3) Uiso 0.50 1 d P B 2
C1 C 0.55407(16) 0.93118(19) 0.21050(16) 0.0307(8) Uani 1 1 d . . .
C2 C 0.54255(17) 1.0045(2) 0.19611(17) 0.0366(9) Uani 1 1 d . . .
C3 C 0.5782(2) 1.0617(2) 0.21889(19) 0.0475(11) Uani 1 1 d . . .
H3A H 0.6171 1.0589 0.2443 0.057 Uiso 1 1 calc R . .
C4 C 0.5486(2) 1.1228(2) 0.1979(2) 0.0610(14) Uani 1 1 d . . .
H4A H 0.5627 1.1710 0.2070 0.073 Uiso 1 1 calc R . .
C5 C 0.4955(2) 1.1049(2) 0.1636(2) 0.0580(13) Uani 1 1 d . . .
H5A H 0.4656 1.1380 0.1441 0.070 Uiso 1 1 calc R . .
C6 C 0.49126(19) 1.0317(2) 0.16200(17) 0.0418(10) Uani 1 1 d . . .
H6A H 0.4581 1.0041 0.1408 0.050 Uiso 1 1 calc R . .
C7 C 0.62080(16) 0.7494(2) 0.12498(16) 0.0318(9) Uani 1 1 d . . .
C8 C 0.67960(16) 0.7718(2) 0.11413(16) 0.0342(9) Uani 1 1 d . . .
C9 C 0.71546(17) 0.7392(2) 0.07525(16) 0.0383(9) Uani 1 1 d . . .
H9A H 0.7046 0.6986 0.0482 0.046 Uiso 1 1 calc R . .
C10 C 0.76939(19) 0.7753(2) 0.08141(19) 0.0466(11) Uani 1 1 d . . .
H10A H 0.8032 0.7638 0.0598 0.056 Uiso 1 1 calc R . .
C11 C 0.76752(19) 0.8293(2) 0.1243(2) 0.0480(11) Uani 1 1 d . . .
H11A H 0.7996 0.8624 0.1382 0.058 Uiso 1 1 calc R . .
C12 C 0.71253(17) 0.8274(2) 0.14454(18) 0.0389(10) Uani 1 1 d . . .
H12A H 0.6990 0.8592 0.1752 0.047 Uiso 1 1 calc R . .
C13 C 0.68456(17) 0.7202(2) 0.26976(16) 0.0337(9) Uani 1 1 d . . .
C14 C 0.73775(17) 0.6984(2) 0.24450(17) 0.0359(9) Uani 1 1 d . . .
C15 C 0.74065(18) 0.6424(2) 0.20302(17) 0.0384(10) Uani 1 1 d . . .
H15A H 0.7086 0.6092 0.1893 0.046 Uiso 1 1 calc R . .
C16 C 0.79636(18) 0.6426(2) 0.18376(18) 0.0462(11) Uani 1 1 d . . .
H16A H 0.8104 0.6098 0.1541 0.055 Uiso 1 1 calc R . .
C17 C 0.82786(18) 0.6983(2) 0.21309(19) 0.0470(11) Uani 1 1 d . . .
H17A H 0.8683 0.7117 0.2077 0.056 Uiso 1 1 calc R . .
C18 C 0.79211(17) 0.7335(2) 0.25123(17) 0.0412(10) Uani 1 1 d . . .
H18A H 0.8033 0.7745 0.2777 0.049 Uiso 1 1 calc R . .
C19 C 0.5690(2) 0.5337(2) 0.24128(19) 0.0464(11) Uani 1 1 d . . .
C20 C 0.5719(2) 0.4599(2) 0.2596(2) 0.0597(14) Uani 1 1 d . . .
C21 C 0.5794(3) 0.4030(3) 0.2207(2) 0.082(2) Uani 1 1 d . . .
H21A H 0.5869 0.4058 0.1775 0.099 Uiso 1 1 calc R . .
C22 C 0.5748(3) 0.3414(3) 0.2549(3) 0.108(3) Uani 1 1 d . . .
H22A H 0.5778 0.2931 0.2395 0.130 Uiso 1 1 calc R . .
C23 C 0.5639(3) 0.3601(3) 0.3136(3) 0.095(2) Uani 1 1 d . . .
H23A H 0.5581 0.3273 0.3470 0.114 Uiso 1 1 calc R . .
C24 C 0.5617(3) 0.4331(2) 0.3168(2) 0.0724(17) Uani 1 1 d . . .
H24A H 0.5548 0.4609 0.3531 0.087 Uiso 1 1 calc R . .
C25 C 0.58976(17) 0.64193(19) 0.41863(17) 0.0330(9) Uani 1 1 d . . .
C26 C 0.63277(17) 0.64277(19) 0.47493(18) 0.0344(9) Uani 1 1 d . . .
C27 C 0.62322(19) 0.6149(2) 0.53219(19) 0.0421(10) Uani 1 1 d . . .
H27A H 0.5886 0.5877 0.5405 0.051 Uiso 1 1 calc R . .
C28 C 0.6725(2) 0.6321(2) 0.5752(2) 0.0527(12) Uani 1 1 d . . .
H28A H 0.6780 0.6202 0.6195 0.063 Uiso 1 1 calc R . .
C29 C 0.7114(2) 0.6701(2) 0.5450(2) 0.0581(13) Uani 1 1 d . . .
H29A H 0.7491 0.6900 0.5642 0.070 Uiso 1 1 calc R . .
C30 C 0.68736(18) 0.6771(2) 0.4827(2) 0.0454(11) Uani 1 1 d . . .
H30A H 0.7055 0.7015 0.4504 0.054 Uiso 1 1 calc R . .
C31 C 0.56635(19) 0.81153(19) 0.43248(17) 0.0347(9) Uani 1 1 d . . .
C32 C 0.5828(2) 0.8005(2) 0.49906(17) 0.0414(10) Uani 1 1 d . . .
C33 C 0.5513(2) 0.7609(2) 0.5381(2) 0.0556(13) Uani 1 1 d . . .
H33A H 0.5135 0.7368 0.5260 0.067 Uiso 1 1 calc R . .
C34 C 0.5835(3) 0.7618(3) 0.5969(2) 0.079(2) Uani 1 1 d . . .
H34A H 0.5723 0.7383 0.6337 0.095 Uiso 1 1 calc R . .
C35 C 0.6338(3) 0.8013(3) 0.5951(2) 0.082(2) Uani 1 1 d . . .
H35A H 0.6645 0.8100 0.6304 0.099 Uiso 1 1 calc R . .
C36 C 0.6349(2) 0.8257(2) 0.5345(2) 0.0586(14) Uani 1 1 d . . .
H36A H 0.6656 0.8549 0.5198 0.070 Uiso 1 1 calc R . .
C37 C 0.6270(2) 0.5500(2) 0.0671(2) 0.0450(11) Uani 1 1 d . . .
H37A H 0.6449 0.5448 0.1080 0.054 Uiso 1 1 calc R . .
C38 C 0.6338(3) 0.5515(3) -0.0392(2) 0.0797(17) Uani 1 1 d . . .
H38A H 0.5924 0.5618 -0.0408 0.120 Uiso 1 1 calc R . .
H38B H 0.6385 0.5075 -0.0600 0.120 Uiso 1 1 calc R . .
H38C H 0.6527 0.5885 -0.0593 0.120 Uiso 1 1 calc R . .
C39 C 0.7217(2) 0.5308(3) 0.0366(3) 0.0755(17) Uani 1 1 d . . .
H39A H 0.7336 0.5293 0.0807 0.113 Uiso 1 1 calc R . .
H39B H 0.7437 0.5669 0.0187 0.113 Uiso 1 1 calc R . .
H39C H 0.7294 0.4859 0.0188 0.113 Uiso 1 1 calc R . .
C40 C 0.3912(3) 0.1372(3) 0.0179(3) 0.092(2) Uani 1 1 d . . .
H40A H 0.3675 0.1387 0.0511 0.139 Uiso 1 1 calc R . .
H40B H 0.3703 0.1595 -0.0182 0.139 Uiso 1 1 calc R . .
H40C H 0.4278 0.1617 0.0303 0.139 Uiso 1 1 calc R . .
C41 C 0.4381(3) 0.0532(4) -0.0441(3) 0.121(3) Uani 1 1 d . . .
H41A H 0.4426 0.0032 -0.0493 0.181 Uiso 1 1 calc R . .
H41B H 0.4764 0.0744 -0.0334 0.181 Uiso 1 1 calc R . .
H41C H 0.4190 0.0734 -0.0821 0.181 Uiso 1 1 calc R . .
C42 C 0.3824(2) 0.0153(3) 0.0354(2) 0.0508(12) Uani 1 1 d . . .
H42A H 0.3909 -0.0309 0.0252 0.061 Uiso 1 1 calc R . .
C43 C 0.2734(4) -0.0192(5) 0.2665(4) 0.039(2) Uiso 0.50 1 d P A 1
H43A H 0.3131 -0.0323 0.2707 0.047 Uiso 0.50 1 calc PR A 1
C44 C 0.1981(4) 0.0322(6) 0.3203(5) 0.065(3) Uiso 0.50 1 d P A 1
H44A H 0.1687 0.0206 0.2858 0.098 Uiso 0.50 1 calc PR A 1
H44B H 0.1994 0.0825 0.3261 0.098 Uiso 0.50 1 calc PR A 1
H44C H 0.1882 0.0099 0.3572 0.098 Uiso 0.50 1 calc PR A 1
C45 C 0.3026(10) 0.0147(11) 0.3461(10) 0.151(9) Uiso 0.50 1 d P A 1
H45A H 0.3335 -0.0064 0.3264 0.226 Uiso 0.50 1 calc PR A 1
H45B H 0.2997 -0.0092 0.3845 0.226 Uiso 0.50 1 calc PR A 1
H45C H 0.3115 0.0636 0.3541 0.226 Uiso 0.50 1 calc PR A 1
C46 C 0.2256(8) -0.0019(8) 0.2743(8) 0.107(5) Uiso 0.50 1 d P B 2
H46A H 0.1854 0.0075 0.2635 0.128 Uiso 0.50 1 calc PR B 2
C47 C 0.2199(5) 0.0695(6) 0.3602(6) 0.085(4) Uiso 0.50 1 d P B 2
H47A H 0.1851 0.0813 0.3321 0.127 Uiso 0.50 1 calc PR B 2
H47B H 0.2422 0.1116 0.3718 0.127 Uiso 0.50 1 calc PR B 2
H47C H 0.2086 0.0477 0.3967 0.127 Uiso 0.50 1 calc PR B 2
C48 C 0.3028(5) 0.0091(6) 0.3735(6) 0.060(3) Uiso 0.50 1 d P B 2
H48A H 0.3291 -0.0227 0.3565 0.091 Uiso 0.50 1 calc PR B 2
H48B H 0.2901 -0.0116 0.4097 0.091 Uiso 0.50 1 calc PR B 2
H48C H 0.3231 0.0527 0.3847 0.091 Uiso 0.50 1 calc PR B 2

loop_
_atom_site_aniso_label
_atom_site_aniso_U_11
_atom_site_aniso_U_22
_atom_site_aniso_U_33
_atom_site_aniso_U_23
_atom_site_aniso_U_13
_atom_site_aniso_U_12
Mn1 0.0332(3) 0.0315(3) 0.0236(3) 0.0021(2) -0.0016(2) -0.0034(3)
Mn2 0.0311(3) 0.0243(3) 0.0230(3) -0.0003(2) 0.0042(2) -0.0010(2)
Mn3 0.0301(3) 0.0257(3) 0.0233(3) 0.0025(2) 0.0019(2) 0.0025(2)
Mn4 0.0401(4) 0.0307(3) 0.0263(3) -0.0042(2) 0.0035(2) 0.0038(3)
Fe1 0.0615(6) 0.0264(4) 0.0312(4) 0.000 -0.0127(4) 0.000
Fe2 0.0347(3) 0.0453(4) 0.0264(3) 0.0017(2) 0.0040(2) 0.0013(3)
Fe3 0.1471(12) 0.0271(5) 0.0350(5) 0.000 -0.0201(6) 0.000
Fe4 0.0679(4) 0.0352(4) 0.0297(3) 0.0052(2) -0.0033(3) 0.0028(3)
N1 0.049(2) 0.045(2) 0.046(2) -0.0069(16) 0.0122(18) 0.0009(18)
N2 0.058(3) 0.073(3) 0.040(2) 0.014(2) -0.0033(19) -0.007(2)
O1 0.0338(14) 0.0286(14) 0.0247(13) 0.0003(10) 0.0003(11) -0.0023(11)
O2 0.0356(15) 0.0389(16) 0.0289(14) 0.0087(11) -0.0049(12) -0.0052(12)
O3 0.0349(15) 0.0340(15) 0.0290(14) -0.0003(11) 0.0065(11) 0.0026(12)
O4 0.0434(17) 0.0395(17) 0.0324(15) -0.0062(12) 0.0050(12) -0.0015(13)
O5 0.0360(15) 0.0441(17) 0.0333(15) -0.0034(12) 0.0035(12) 0.0017(13)
O6 0.0370(15) 0.0365(15) 0.0268(13) 0.0041(11) 0.0055(11) 0.0007(13)
O7 0.080(2) 0.0496(19) 0.0335(17) 0.0025(13) 0.0051(15) 0.0246(16)
O8 0.0503(17) 0.0307(15) 0.0290(14) 0.0014(11) 0.0009(12) 0.0049(13)
O9 0.0391(16) 0.0326(15) 0.0341(15) 0.0013(11) 0.0085(12) 0.0015(12)
O10 0.0371(16) 0.0350(16) 0.0378(15) 0.0063(12) 0.0016(12) -0.0027(13)
O11 0.0516(18) 0.0333(15) 0.0262(14) 0.0004(11) 0.0048(12) -0.0056(13)
O12 0.0396(16) 0.0355(16) 0.0371(15) 0.0040(12) 0.0065(13) 0.0040(13)
O13 0.0377(17) 0.0434(17) 0.0398(16) -0.0131(12) 0.0017(13) 0.0080(14)
O14 0.0424(19) 0.045(2) 0.0403(18) -0.0057(15) -0.0022(14) -0.0076(16)
O15 0.0310(14) 0.0275(14) 0.0240(12) 0.0021(10) 0.0046(10) -0.0018(11)
O16 0.0383(15) 0.0279(14) 0.0290(14) 0.0046(10) 0.0058(11) -0.0016(12)
O19 0.053(2) 0.065(2) 0.057(2) 0.0172(17) 0.0092(17) 0.0066(17)
C1 0.034(2) 0.034(2) 0.0233(18) 0.0025(15) 0.0029(16) -0.0041(18)
C2 0.045(2) 0.032(2) 0.029(2) 0.0023(16) -0.0076(17) -0.0066(19)
C3 0.059(3) 0.034(2) 0.046(3) 0.0045(19) -0.007(2) -0.014(2)
C4 0.100(4) 0.032(3) 0.048(3) 0.008(2) -0.003(3) -0.016(3)
C5 0.087(4) 0.040(3) 0.041(3) 0.010(2) -0.009(3) 0.005(3)
C6 0.059(3) 0.033(2) 0.030(2) 0.0044(17) -0.0087(19) 0.000(2)
C7 0.031(2) 0.039(2) 0.0239(19) 0.0064(16) -0.0009(16) 0.0039(18)
C8 0.040(2) 0.039(2) 0.0230(18) 0.0053(16) 0.0013(16) 0.0023(19)
C9 0.042(2) 0.049(3) 0.0243(19) 0.0038(17) 0.0046(17) 0.006(2)
C10 0.046(3) 0.062(3) 0.033(2) 0.017(2) 0.0093(19) 0.008(2)
C11 0.046(3) 0.053(3) 0.046(3) 0.011(2) 0.006(2) -0.008(2)
C12 0.041(2) 0.043(3) 0.033(2) 0.0043(17) 0.0055(18) -0.0012(19)
C13 0.037(2) 0.043(2) 0.0202(18) 0.0077(16) 0.0019(16) 0.003(2)
C14 0.034(2) 0.045(3) 0.027(2) 0.0037(17) -0.0002(17) 0.0028(18)
C15 0.044(2) 0.040(2) 0.031(2) 0.0056(17) 0.0048(18) 0.0090(19)
C16 0.046(3) 0.061(3) 0.031(2) 0.0036(19) 0.0025(19) 0.016(2)
C17 0.033(2) 0.070(3) 0.038(2) 0.008(2) 0.0047(19) 0.006(2)
C18 0.037(2) 0.056(3) 0.029(2) -0.0003(19) -0.0004(17) -0.001(2)
C19 0.060(3) 0.040(3) 0.037(2) 0.0019(19) -0.002(2) 0.012(2)
C20 0.100(4) 0.041(3) 0.033(2) 0.0000(19) -0.010(2) 0.018(3)
C21 0.150(6) 0.050(3) 0.044(3) -0.008(2) 0.000(3) 0.036(4)
C22 0.211(8) 0.035(3) 0.065(4) -0.011(3) -0.032(4) 0.040(4)
C23 0.175(7) 0.040(3) 0.054(3) 0.011(2) -0.043(4) 0.014(4)
C24 0.134(5) 0.039(3) 0.034(3) 0.002(2) -0.021(3) 0.007(3)
C25 0.038(2) 0.025(2) 0.037(2) -0.0001(16) 0.0091(18) 0.0062(17)
C26 0.036(2) 0.030(2) 0.037(2) 0.0035(16) 0.0045(17) 0.0036(17)
C27 0.049(3) 0.034(2) 0.044(2) 0.0080(18) 0.007(2) 0.0032(19)
C28 0.067(3) 0.043(3) 0.043(3) 0.011(2) -0.009(2) 0.008(2)
C29 0.052(3) 0.054(3) 0.063(3) 0.011(2) -0.016(2) -0.007(2)
C30 0.042(3) 0.043(3) 0.050(3) 0.006(2) 0.004(2) -0.004(2)
C31 0.050(3) 0.026(2) 0.029(2) 0.0007(16) 0.0093(19) 0.0118(19)
C32 0.064(3) 0.033(2) 0.027(2) 0.0021(16) 0.008(2) 0.010(2)
C33 0.087(4) 0.045(3) 0.041(3) 0.010(2) 0.029(2) 0.020(3)
C34 0.156(6) 0.057(4) 0.029(3) 0.008(2) 0.026(3) 0.034(4)
C35 0.162(6) 0.043(3) 0.032(3) -0.002(2) -0.023(3) 0.012(4)
C36 0.099(4) 0.033(3) 0.037(2) -0.0032(19) -0.013(3) 0.001(3)
C37 0.055(3) 0.041(3) 0.038(2) -0.0126(19) 0.001(2) 0.006(2)
C38 0.099(5) 0.098(5) 0.044(3) 0.010(3) 0.015(3) -0.002(4)
C39 0.038(3) 0.071(4) 0.119(5) -0.013(3) 0.016(3) 0.004(3)
C40 0.125(6) 0.067(4) 0.077(4) 0.030(3) -0.016(4) -0.001(4)
C41 0.111(6) 0.189(8) 0.070(5) 0.013(5) 0.040(4) -0.005(6)
C42 0.052(3) 0.052(3) 0.044(3) 0.003(2) -0.007(2) 0.001(2)

loop_
_atom_type_symbol
_atom_type_description
_atom_type_scat_dispersion_real
_atom_type_scat_dispersion_imag
_atom_type_scat_source
C C 0.0033 0.0016 'International Tables Vol C Tables 4.2.6.8 and 6.1.1.4'
H H 0.0000 0.0000 'International Tables Vol C Tables 4.2.6.8 and 6.1.1.4'
N N 0.0061 0.0033 'International Tables Vol C Tables 4.2.6.8 and 6.1.1.4'
O O 0.0106 0.0060 'International Tables Vol C Tables 4.2.6.8 and 6.1.1.4'
Mn Mn 0.3368 0.7283 'International Tables Vol C Tables 4.2.6.8 and 6.1.1.4'
Fe Fe 0.3463 0.8444 'International Tables Vol C Tables 4.2.6.8 and 6.1.1.4'

loop_
_geom_angle_atom_site_label_1
_geom_angle_atom_site_label_2
_geom_angle_atom_site_label_3
_geom_angle
_geom_angle_site_symmetry_1
_geom_angle_site_symmetry_3
O15 Mn1 O11 95.72(10) . .
O15 Mn1 O5 94.58(10) . .
O11 Mn1 O5 116.66(11) . .
O15 Mn1 O2 91.22(9) . .
O11 Mn1 O2 128.46(11) . .
O5 Mn1 O2 113.53(10) . .
O15 Mn1 O14 175.54(12) . .
O11 Mn1 O14 82.83(12) . .
O5 Mn1 O14 89.83(12) . .
O2 Mn1 O14 86.43(11) . .
O15 Mn2 O16 83.05(10) 2_655 2_655
O15 Mn2 O3 175.33(10) 2_655 .
O16 Mn2 O3 95.46(10) 2_655 .
O15 Mn2 O1 92.53(10) 2_655 .
O16 Mn2 O1 173.57(10) 2_655 .
O3 Mn2 O1 88.58(10) . .
O15 Mn2 O12 95.45(10) 2_655 2_655
O16 Mn2 O12 94.87(10) 2_655 2_655
O3 Mn2 O12 89.08(10) . 2_655
O1 Mn2 O12 90.18(10) . 2_655
O15 Mn2 O15 82.39(10) 2_655 .
O16 Mn2 O15 81.92(9) 2_655 .
O3 Mn2 O15 93.03(9) . .
O1 Mn2 O15 92.90(9) . .
O12 Mn2 O15 176.31(10) 2_655 .
O15 Mn2 Mn3 41.03(7) 2_655 2_655
O16 Mn2 Mn3 42.53(7) 2_655 2_655
O3 Mn2 Mn3 137.90(8) . 2_655
O1 Mn2 Mn3 133.49(7) . 2_655
O12 Mn2 Mn3 91.80(7) 2_655 2_655
O15 Mn2 Mn3 84.60(6) . 2_655
O15 Mn2 Mn3 85.51(7) 2_655 .
O16 Mn2 Mn3 43.65(7) 2_655 .
O3 Mn2 Mn3 90.35(7) . .
O1 Mn2 Mn3 131.56(7) . .
O12 Mn2 Mn3 138.23(7) 2_655 .
O15 Mn2 Mn3 38.81(6) . .
Mn3 Mn2 Mn3 62.25(2) 2_655 .
O15 Mn2 Mn2 44.98(7) 2_655 2_655
O16 Mn2 Mn2 83.97(7) 2_655 2_655
O3 Mn2 Mn2 130.54(8) . 2_655
O1 Mn2 Mn2 89.60(7) . 2_655
O12 Mn2 Mn2 140.36(8) 2_655 2_655
O15 Mn2 Mn2 37.73(6) . 2_655
Mn3 Mn2 Mn2 61.089(17) 2_655 2_655
Mn3 Mn2 Mn2 56.146(17) . 2_655
O15 Mn3 O16 81.37(10) . .
O15 Mn3 O6 94.75(10) . .
O16 Mn3 O6 174.96(10) . .
O15 Mn3 O8 173.80(11) . .
O16 Mn3 O8 93.42(11) . .
O6 Mn3 O8 90.26(11) . .
O15 Mn3 O9 96.81(10) . .
O16 Mn3 O9 95.83(10) . .
O6 Mn3 O9 87.80(10) . .
O8 Mn3 O9 87.02(10) . .
O15 Mn3 O16 83.95(10) . 2_655
O16 Mn3 O16 82.31(10) . 2_655
O6 Mn3 O16 94.12(10) . 2_655
O8 Mn3 O16 92.06(10) . 2_655
O9 Mn3 O16 177.88(10) . 2_655
O15 Mn3 Mn2 40.84(7) . 2_655
O16 Mn3 Mn2 41.03(7) . 2_655
O6 Mn3 Mn2 135.43(8) . 2_655
O8 Mn3 Mn2 134.30(8) . 2_655
O9 Mn3 Mn2 93.39(7) . 2_655
O16 Mn3 Mn2 85.88(7) 2_655 2_655
O15 Mn3 Mn2 46.14(7) . .
O16 Mn3 Mn2 84.41(7) . .
O6 Mn3 Mn2 90.58(7) . .
O8 Mn3 Mn2 130.33(8) . .
O9 Mn3 Mn2 142.64(7) . .
O16 Mn3 Mn2 38.37(7) 2_655 .
Mn2 Mn3 Mn2 62.76(2) 2_655 .
O15 Mn3 Mn3 84.67(7) . 2_655
O16 Mn3 Mn3 43.29(7) . 2_655
O6 Mn3 Mn3 133.44(8) . 2_655
O8 Mn3 Mn3 89.23(8) . 2_655
O9 Mn3 Mn3 138.62(7) . 2_655
O16 Mn3 Mn3 39.41(7) 2_655 2_655
Mn2 Mn3 Mn3 61.369(19) 2_655 2_655
Mn2 Mn3 Mn3 56.379(16) . 2_655
O10 Mn4 O16 98.12(10) 2_655 2_655
O10 Mn4 O7 120.25(12) 2_655 .
O16 Mn4 O7 93.08(11) 2_655 .
O10 Mn4 O4 124.21(11) 2_655 .
O16 Mn4 O4 93.33(10) 2_655 .
O7 Mn4 O4 113.32(12) . .
O10 Mn4 O13 89.06(10) 2_655 .
O16 Mn4 O13 172.74(11) 2_655 .
O7 Mn4 O13 84.17(11) . .
O4 Mn4 O13 81.66(10) . .
C2 Fe1 C2 109.0(2) . 2_655
C2 Fe1 C3 41.23(15) . .
C2 Fe1 C3 135.16(17) 2_655 .
C2 Fe1 C3 135.16(17) . 2_655
C2 Fe1 C3 41.23(15) 2_655 2_655
C3 Fe1 C3 175.8(2) . 2_655
C2 Fe1 C6 40.89(15) . .
C2 Fe1 C6 112.56(16) 2_655 .
C3 Fe1 C6 68.91(17) . .
C3 Fe1 C6 109.64(18) 2_655 .
C2 Fe1 C6 112.56(16) . 2_655
C2 Fe1 C6 40.89(15) 2_655 2_655
C3 Fe1 C6 109.64(18) . 2_655
C3 Fe1 C6 68.91(17) 2_655 2_655
C6 Fe1 C6 142.6(2) . 2_655
C2 Fe1 C4 175.55(19) . 2_655
C2 Fe1 C4 68.29(17) 2_655 2_655
C3 Fe1 C4 143.2(2) . 2_655
C3 Fe1 C4 40.51(17) 2_655 2_655
C6 Fe1 C4 136.22(18) . 2_655
C6 Fe1 C4 67.91(18) 2_655 2_655
C2 Fe1 C4 68.30(17) . .
C2 Fe1 C4 175.54(19) 2_655 .
C3 Fe1 C4 40.51(17) . .
C3 Fe1 C4 143.2(2) 2_655 .
C6 Fe1 C4 67.91(18) . .
C6 Fe1 C4 136.21(18) 2_655 .
C4 Fe1 C4 114.7(3) 2_655 .
C2 Fe1 C5 68.42(17) . .
C2 Fe1 C5 142.99(18) 2_655 .
C3 Fe1 C5 68.30(19) . .
C3 Fe1 C5 113.4(2) 2_655 .
C6 Fe1 C5 40.55(16) . .
C6 Fe1 C5 175.94(19) 2_655 .
C4 Fe1 C5 111.44(19) 2_655 .
C4 Fe1 C5 40.03(18) . .
C2 Fe1 C5 142.99(18) . 2_655
C2 Fe1 C5 68.42(17) 2_655 2_655
C3 Fe1 C5 113.4(2) . 2_655
C3 Fe1 C5 68.30(19) 2_655 2_655
C6 Fe1 C5 175.94(19) . 2_655
C6 Fe1 C5 40.54(16) 2_655 2_655
C4 Fe1 C5 40.02(18) 2_655 2_655
C4 Fe1 C5 111.44(19) . 2_655
C5 Fe1 C5 136.5(3) . 2_655
C14 Fe2 C9 139.18(16) . .
C14 Fe2 C18 41.10(15) . .
C9 Fe2 C18 178.80(18) . .
C14 Fe2 C8 110.37(15) . .
C9 Fe2 C8 41.03(14) . .
C18 Fe2 C8 138.11(16) . .
C14 Fe2 C12 110.25(16) . .
C9 Fe2 C12 68.88(16) . .
C18 Fe2 C12 109.93(17) . .
C8 Fe2 C12 41.15(15) . .
C14 Fe2 C17 68.80(16) . .
C9 Fe2 C17 139.64(16) . .
C18 Fe2 C17 41.24(16) . .
C8 Fe2 C17 179.17(16) . .
C12 Fe2 C17 138.96(18) . .
C14 Fe2 C15 41.06(15) . .
C9 Fe2 C15 112.05(17) . .
C18 Fe2 C15 68.89(17) . .
C8 Fe2 C15 111.49(16) . .
C12 Fe2 C15 139.27(16) . .
C17 Fe2 C15 67.91(18) . .
C14 Fe2 C10 178.32(18) . .
C9 Fe2 C10 40.94(16) . .
C18 Fe2 C10 138.73(17) . .
C8 Fe2 C10 68.70(16) . .
C12 Fe2 C10 68.11(17) . .
C17 Fe2 C10 112.13(17) . .
C15 Fe2 C10 140.47(18) . .
C14 Fe2 C11 138.06(17) . .
C9 Fe2 C11 68.75(17) . .
C18 Fe2 C11 110.30(18) . .
C8 Fe2 C11 68.80(17) . .
C12 Fe2 C11 40.43(15) . .
C17 Fe2 C11 111.79(18) . .
C15 Fe2 C11 179.10(17) . .
C10 Fe2 C11 40.41(17) . .
C14 Fe2 C16 68.78(16) . .
C9 Fe2 C16 112.32(17) . .
C18 Fe2 C16 68.87(17) . .
C8 Fe2 C16 139.70(17) . .
C12 Fe2 C16 178.79(17) . .
C17 Fe2 C16 40.17(17) . .
C15 Fe2 C16 40.41(15) . .
C10 Fe2 C16 112.85(17) . .
C11 Fe2 C16 139.86(18) . .
C24 Fe3 C24 142.0(3) 2_655 .
C24 Fe3 C20 40.98(19) 2_655 2_655
C24 Fe3 C20 112.14(19) . 2_655
C24 Fe3 C20 112.14(19) 2_655 .
C24 Fe3 C20 40.98(19) . .
C20 Fe3 C20 109.1(3) 2_655 .
C24 Fe3 C21 68.9(2) 2_655 2_655
C24 Fe3 C21 109.5(2) . 2_655
C20 Fe3 C21 40.87(19) 2_655 2_655
C20 Fe3 C21 135.3(2) . 2_655
C24 Fe3 C21 109.6(2) 2_655 .
C24 Fe3 C21 68.9(2) . .
C20 Fe3 C21 135.3(2) 2_655 .
C20 Fe3 C21 40.87(19) . .
C21 Fe3 C21 175.5(3) 2_655 .
C24 Fe3 C23 40.61(19) 2_655 2_655
C24 Fe3 C23 176.4(2) . 2_655
C20 Fe3 C23 68.4(2) 2_655 2_655
C20 Fe3 C23 142.6(2) . 2_655
C21 Fe3 C23 68.3(3) 2_655 2_655
C21 Fe3 C23 113.5(3) . 2_655
C24 Fe3 C23 176.4(2) 2_655 .
C24 Fe3 C23 40.61(19) . .
C20 Fe3 C23 142.6(2) 2_655 .
C20 Fe3 C23 68.4(2) . .
C21 Fe3 C23 113.5(3) 2_655 .
C21 Fe3 C23 68.3(3) . .
C23 Fe3 C23 137.0(3) 2_655 .
C24 Fe3 C22 68.2(2) 2_655 2_655
C24 Fe3 C22 136.4(2) . 2_655
C20 Fe3 C22 68.2(2) 2_655 2_655
C20 Fe3 C22 175.8(2) . 2_655
C21 Fe3 C22 40.6(2) 2_655 2_655
C21 Fe3 C22 143.3(3) . 2_655
C23 Fe3 C22 40.2(2) 2_655 2_655
C23 Fe3 C22 111.6(2) . 2_655
C24 Fe3 C22 136.4(2) 2_655 .
C24 Fe3 C22 68.2(2) . .
C20 Fe3 C22 175.8(2) 2_655 .
C20 Fe3 C22 68.2(2) . .
C21 Fe3 C22 143.3(3) 2_655 .
C21 Fe3 C22 40.6(2) . .
C23 Fe3 C22 111.6(2) 2_655 .
C23 Fe3 C22 40.2(2) . .
C22 Fe3 C22 114.6(4) 2_655 .
C26 Fe4 C27 41.17(15) . .
C26 Fe4 C34 142.9(2) . .
C27 Fe4 C34 111.7(2) . .
C26 Fe4 C35 176.1(2) . .
C27 Fe4 C35 142.5(2) . .
C34 Fe4 C35 40.2(2) . .
C26 Fe4 C33 113.04(18) . .
C27 Fe4 C33 107.62(19) . .
C34 Fe4 C33 40.5(2) . .
C35 Fe4 C33 68.0(2) . .
C26 Fe4 C30 40.94(15) . .
C27 Fe4 C30 68.90(17) . .
C34 Fe4 C30 174.4(2) . .
C35 Fe4 C30 136.3(3) . .
C33 Fe4 C30 145.02(18) . .
C26 Fe4 C32 109.97(16) . .
C27 Fe4 C32 133.88(18) . .
C34 Fe4 C32 68.37(18) . .
C35 Fe4 C32 68.22(18) . .
C33 Fe4 C32 40.94(16) . .
C30 Fe4 C32 115.49(17) . .
C26 Fe4 C36 135.58(17) . .
C27 Fe4 C36 174.75(18) . .
C34 Fe4 C36 68.8(2) . .
C35 Fe4 C36 40.87(18) . .
C33 Fe4 C36 69.1(2) . .
C30 Fe4 C36 111.2(2) . .
C32 Fe4 C36 41.03(17) . .
C26 Fe4 C28 68.54(17) . .
C27 Fe4 C28 40.80(17) . .
C34 Fe4 C28 108.6(2) . .
C35 Fe4 C28 113.68(19) . .
C33 Fe4 C28 132.97(19) . .
C30 Fe4 C28 68.01(18) . .
C32 Fe4 C28 173.28(19) . .
C36 Fe4 C28 144.40(19) . .
C26 Fe4 C29 68.28(18) . .
C27 Fe4 C29 68.10(18) . .
C34 Fe4 C29 134.1(2) . .
C35 Fe4 C29 111.2(2) . .
C33 Fe4 C29 172.39(18) . .
C30 Fe4 C29 40.50(17) . .
C32 Fe4 C29 146.44(19) . .
C36 Fe4 C29 115.6(2) . .
C28 Fe4 C29 39.80(18) . .
C37 N1 C39 122.6(4) . .
C37 N1 C38 118.9(4) . .
C39 N1 C38 118.2(4) . .
C42 N2 C41 123.0(5) . .
C42 N2 C40 119.4(5) . .
C41 N2 C40 117.6(5) . .
C43 N3 C45 94.4(13) . .
C43 N3 C44 138.5(11) . .
C45 N3 C44 127.0(14) . .
C48 N4 C46 142.7(11) . .
C48 N4 C47 104.9(10) . .
C46 N4 C47 111.4(10) . .
C1 O1 Mn2 130.2(2) . .
C1 O2 Mn1 135.6(2) . .
C7 O3 Mn2 131.3(3) . .
C7 O4 Mn4 131.2(2) . .
C13 O5 Mn1 130.7(2) . .
C13 O6 Mn3 132.2(2) . .
C19 O7 Mn4 133.1(3) . .
C19 O8 Mn3 132.0(3) . .
C25 O9 Mn3 130.8(3) . .
C25 O10 Mn4 131.4(2) . 2_655
C31 O11 Mn1 132.0(2) . .
C31 O12 Mn2 129.1(2) . 2_655
C37 O13 Mn4 115.9(2) . .
Mn1 O14 H14A 113(3) . .
Mn1 O14 H14B 121(4) . .
H14A O14 H14B 102(5) . .
Mn2 O15 Mn3 98.13(10) 2_655 .
Mn2 O15 Mn1 119.22(12) 2_655 .
Mn3 O15 Mn1 121.67(12) . .
Mn2 O15 Mn2 97.29(10) 2_655 .
Mn3 O15 Mn2 95.06(10) . .
Mn1 O15 Mn2 119.91(10) . .
Mn2 O16 Mn3 96.44(11) 2_655 .
Mn2 O16 Mn4 120.22(12) 2_655 2_655
Mn3 O16 Mn4 118.68(12) . 2_655
Mn2 O16 Mn3 97.99(10) 2_655 2_655
Mn3 O16 Mn3 97.31(10) . 2_655
Mn4 O16 Mn3 120.90(12) 2_655 2_655
H17B O17 H17C 130.1 . .
H18B O18 H18C 103.0 . .
O2 C1 O1 126.1(3) . .
O2 C1 C2 117.8(3) . .
O1 C1 C2 116.2(3) . .
C6 C2 C3 107.8(4) . .
C6 C2 C1 125.9(3) . .
C3 C2 C1 126.0(4) . .
C6 C2 Fe1 70.0(2) . .
C3 C2 Fe1 69.5(2) . .
C1 C2 Fe1 121.4(3) . .
C4 C3 C2 107.2(4) . .
C4 C3 Fe1 70.3(3) . .
C2 C3 Fe1 69.3(2) . .
C4 C3 H3A 126.4 . .
C2 C3 H3A 126.4 . .
Fe1 C3 H3A 126.4 . .
C5 C4 C3 109.0(4) . .
C5 C4 Fe1 70.1(3) . .
C3 C4 Fe1 69.2(3) . .
C5 C4 H4A 125.5 . .
C3 C4 H4A 125.5 . .
Fe1 C4 H4A 125.5 . .
C4 C5 C6 108.2(4) . .
C4 C5 Fe1 69.9(3) . .
C6 C5 Fe1 69.4(2) . .
C4 C5 H5A 125.9 . .
C6 C5 H5A 125.9 . .
Fe1 C5 H5A 125.9 . .
C5 C6 C2 107.7(4) . .
C5 C6 Fe1 70.0(2) . .
C2 C6 Fe1 69.1(2) . .
C5 C6 H6A 126.1 . .
C2 C6 H6A 126.1 . .
Fe1 C6 H6A 126.1 . .
O4 C7 O3 127.1(4) . .
O4 C7 C8 118.0(3) . .
O3 C7 C8 114.9(3) . .
C9 C8 C12 107.2(3) . .
C9 C8 C7 126.7(4) . .
C12 C8 C7 125.9(3) . .
C9 C8 Fe2 69.2(2) . .
C12 C8 Fe2 69.4(2) . .
C7 C8 Fe2 123.1(2) . .
C10 C9 C8 107.8(4) . .
C10 C9 Fe2 70.1(2) . .
C8 C9 Fe2 69.8(2) . .
C10 C9 H9A 126.1 . .
C8 C9 H9A 126.1 . .
Fe2 C9 H9A 126.1 . .
C11 C10 C9 108.5(4) . .
C11 C10 Fe2 70.0(2) . .
C9 C10 Fe2 69.0(2) . .
C11 C10 H10A 125.8 . .
C9 C10 H10A 125.8 . .
Fe2 C10 H10A 125.8 . .
C12 C11 C10 107.9(4) . .
C12 C11 Fe2 69.3(2) . .
C10 C11 Fe2 69.6(2) . .
C12 C11 H11A 126.1 . .
C10 C11 H11A 126.1 . .
Fe2 C11 H11A 126.1 . .
C11 C12 C8 108.6(4) . .
C11 C12 Fe2 70.3(2) . .
C8 C12 Fe2 69.4(2) . .
C11 C12 H12A 125.7 . .
C8 C12 H12A 125.7 . .
Fe2 C12 H12A 125.7 . .
O5 C13 O6 126.9(4) . .
O5 C13 C14 117.7(3) . .
O6 C13 C14 115.3(3) . .
C18 C14 C15 107.9(4) . .
C18 C14 C13 126.7(4) . .
C15 C14 C13 125.0(4) . .
C18 C14 Fe2 69.8(2) . .
C15 C14 Fe2 70.1(2) . .
C13 C14 Fe2 120.2(3) . .
C16 C15 C14 108.6(4) . .
C16 C15 Fe2 70.7(2) . .
C14 C15 Fe2 68.8(2) . .
C16 C15 H15A 125.7 . .
C14 C15 H15A 125.7 . .
Fe2 C15 H15A 125.7 . .
C17 C16 C15 107.5(4) . .
C17 C16 Fe2 69.0(3) . .
C15 C16 Fe2 68.9(2) . .
C17 C16 H16A 126.3 . .
C15 C16 H16A 126.3 . .
Fe2 C16 H16A 126.3 . .
C16 C17 C18 109.1(4) . .
C16 C17 Fe2 70.8(2) . .
C18 C17 Fe2 69.1(2) . .
C16 C17 H17A 125.5 . .
C18 C17 H17A 125.5 . .
Fe2 C17 H17A 125.5 . .
C14 C18 C17 106.9(4) . .
C14 C18 Fe2 69.1(2) . .
C17 C18 Fe2 69.7(2) . .
C14 C18 H18A 126.5 . .
C17 C18 H18A 126.5 . .
Fe2 C18 H18A 126.5 . .
O7 C19 O8 126.3(4) . .
O7 C19 C20 117.6(4) . .
O8 C19 C20 116.1(4) . .
C24 C20 C21 108.0(4) . .
C24 C20 C19 126.1(4) . .
C21 C20 C19 125.5(4) . .
C24 C20 Fe3 69.3(3) . .
C21 C20 Fe3 69.9(4) . .
C19 C20 Fe3 121.6(3) . .
C22 C21 C20 107.3(5) . .
C22 C21 Fe3 70.1(4) . .
C20 C21 Fe3 69.2(3) . .
C22 C21 H21A 126.3 . .
C20 C21 H21A 126.3 . .
Fe3 C21 H21A 126.3 . .
C23 C22 C21 108.4(5) . .
C23 C22 Fe3 69.6(4) . .
C21 C22 Fe3 69.2(4) . .
C23 C22 H22A 125.8 . .
C21 C22 H22A 125.8 . .
Fe3 C22 H22A 125.8 . .
C22 C23 C24 108.4(5) . .
C22 C23 Fe3 70.3(3) . .
C24 C23 Fe3 69.0(3) . .
C22 C23 H23A 125.8 . .
C24 C23 H23A 125.8 . .
Fe3 C23 H23A 125.8 . .
C23 C24 C20 107.9(5) . .
C23 C24 Fe3 70.4(3) . .
C20 C24 Fe3 69.7(3) . .
C23 C24 H24A 126.1 . .
C20 C24 H24A 126.1 . .
Fe3 C24 H24A 126.1 . .
O9 C25 O10 126.9(4) . .
O9 C25 C26 116.4(3) . .
O10 C25 C26 116.7(3) . .
C30 C26 C27 108.3(4) . .
C30 C26 C25 126.4(4) . .
C27 C26 C25 125.1(4) . .
C30 C26 Fe4 70.5(2) . .
C27 C26 Fe4 69.9(2) . .
C25 C26 Fe4 120.6(3) . .
C26 C27 C28 107.4(4) . .
C26 C27 Fe4 68.9(2) . .
C28 C27 Fe4 70.7(2) . .
C26 C27 H27A 126.3 . .
C28 C27 H27A 126.3 . .
Fe4 C27 H27A 126.3 . .
C29 C28 C27 108.2(4) . .
C29 C28 Fe4 70.2(3) . .
C27 C28 Fe4 68.5(2) . .
C29 C28 H28A 125.9 . .
C27 C28 H28A 125.9 . .
Fe4 C28 H28A 125.9 . .
C28 C29 C30 108.7(4) . .
C28 C29 Fe4 70.0(3) . .
C30 C29 Fe4 69.0(3) . .
C28 C29 H29A 125.6 . .
C30 C29 H29A 125.6 . .
Fe4 C29 H29A 125.6 . .
C26 C30 C29 107.4(4) . .
C26 C30 Fe4 68.6(2) . .
C29 C30 Fe4 70.5(3) . .
C26 C30 H30A 126.3 . .
C29 C30 H30A 126.3 . .
Fe4 C30 H30A 126.3 . .
O12 C31 O11 126.4(4) . .
O12 C31 C32 117.1(4) . .
O11 C31 C32 116.5(4) . .
C33 C32 C36 108.3(4) . .
C33 C32 C31 126.4(4) . .
C36 C32 C31 125.2(4) . .
C33 C32 Fe4 69.5(2) . .
C36 C32 Fe4 69.7(2) . .
C31 C32 Fe4 124.5(3) . .
C34 C33 C32 107.6(5) . .
C34 C33 Fe4 69.4(3) . .
C32 C33 Fe4 69.6(3) . .
C34 C33 H33A 126.2 . .
C32 C33 H33A 126.2 . .
Fe4 C33 H33A 126.2 . .
C35 C34 C33 108.6(5) . .
C35 C34 Fe4 70.0(3) . .
C33 C34 Fe4 70.1(3) . .
C35 C34 H34A 125.7 . .
C33 C34 H34A 125.7 . .
Fe4 C34 H34A 125.7 . .
C34 C35 C36 109.3(5) . .
C34 C35 Fe4 69.8(3) . .
C36 C35 Fe4 70.0(3) . .
C34 C35 H35A 125.3 . .
C36 C35 H35A 125.3 . .
Fe4 C35 H35A 125.3 . .
C35 C36 C32 106.2(5) . .
C35 C36 Fe4 69.1(3) . .
C32 C36 Fe4 69.3(2) . .
C35 C36 H36A 126.9 . .
C32 C36 H36A 126.9 . .
Fe4 C36 H36A 126.9 . .
O13 C37 N1 124.8(4) . .
O13 C37 H37A 117.6 . .
N1 C37 H37A 117.6 . .
N1 C38 H38A 109.5 . .
N1 C38 H38B 109.5 . .
H38A C38 H38B 109.5 . .
N1 C38 H38C 109.5 . .
H38A C38 H38C 109.5 . .
H38B C38 H38C 109.5 . .
N1 C39 H39A 109.5 . .
N1 C39 H39B 109.5 . .
H39A C39 H39B 109.5 . .
N1 C39 H39C 109.5 . .
H39A C39 H39C 109.5 . .
H39B C39 H39C 109.5 . .
N2 C40 H40A 109.5 . .
N2 C40 H40B 109.5 . .
H40A C40 H40B 109.5 . .
N2 C40 H40C 109.5 . .
H40A C40 H40C 109.5 . .
H40B C40 H40C 109.5 . .
N2 C41 H41A 109.5 . .
N2 C41 H41B 109.5 . .
H41A C41 H41B 109.5 . .
N2 C41 H41C 109.5 . .
H41A C41 H41C 109.5 . .
H41B C41 H41C 109.5 . .
O19 C42 N2 124.8(5) . .
O19 C42 H42A 117.6 . .
N2 C42 H42A 117.6 . .
N3 C43 O20 115.7(9) . .
N3 C43 C45 44.8(9) . .
O20 C43 C45 159.9(10) . .
N3 C43 H43A 122.2 . .
O20 C43 H43A 122.2 . .
C45 C43 H43A 77.6 . .
N3 C44 H44A 109.5 . .
N3 C44 H44B 109.5 . .
H44A C44 H44B 109.5 . .
N3 C44 H44C 109.5 . .
H44A C44 H44C 109.5 . .
H44B C44 H44C 109.5 . .
N3 C45 C43 40.8(8) . .
N3 C45 H45A 109.5 . .
C43 C45 H45A 68.7 . .
N3 C45 H45B 109.5 . .
C43 C45 H45B 125.6 . .
H45A C45 H45B 109.5 . .
N3 C45 H45C 109.5 . .
C43 C45 H45C 122.5 . .
H45A C45 H45C 109.5 . .
H45B C45 H45C 109.5 . .
O21 C46 N4 119.7(16) . .
O21 C46 H46A 120.1 . .
N4 C46 H46A 120.1 . .
N4 C47 H47A 109.5 . .
N4 C47 H47B 109.5 . .
H47A C47 H47B 109.5 . .
N4 C47 H47C 109.5 . .
H47A C47 H47C 109.5 . .
H47B C47 H47C 109.5 . .
N4 C48 H48A 109.5 . .
N4 C48 H48B 109.5 . .
H48A C48 H48B 109.5 . .
N4 C48 H48C 109.5 . .
H48A C48 H48C 109.5 . .
H48B C48 H48C 109.5 . .

loop_
_geom_bond_atom_site_label_1
_geom_bond_atom_site_label_2
_geom_bond_distance
_geom_bond_site_symmetry_2
Mn1 O15 2.074(2) .
Mn1 O11 2.090(3) .
Mn1 O5 2.098(3) .
Mn1 O2 2.121(2) .
Mn1 O14 2.167(3) .
Mn2 O15 1.922(2) 2_655
Mn2 O16 1.922(2) 2_655
Mn2 O3 1.984(3) .
Mn2 O1 1.987(2) .
Mn2 O12 2.136(3) 2_655
Mn2 O15 2.220(2) .
Mn2 Mn3 2.9098(8) 2_655
Mn2 Mn3 3.0671(8) .
Mn2 Mn2 3.1152(11) 2_655
Mn3 O15 1.930(2) .
Mn3 O16 1.979(3) .
Mn3 O6 2.002(3) .
Mn3 O8 2.009(3) .
Mn3 O9 2.083(3) .
Mn3 O16 2.138(2) 2_655
Mn3 Mn2 2.9096(8) 2_655
Mn3 Mn3 3.0926(11) 2_655
Mn4 O10 2.059(3) 2_655
Mn4 O16 2.064(2) 2_655
Mn4 O7 2.097(3) .
Mn4 O4 2.119(3) .
Mn4 O13 2.172(3) .
Fe1 C2 2.033(4) .
Fe1 C2 2.033(4) 2_655
Fe1 C3 2.035(5) .
Fe1 C3 2.035(5) 2_655
Fe1 C6 2.044(4) .
Fe1 C6 2.044(4) 2_655
Fe1 C4 2.049(5) 2_655
Fe1 C4 2.049(5) .
Fe1 C5 2.051(4) .
Fe1 C5 2.052(4) 2_655
Fe2 C14 2.027(4) .
Fe2 C9 2.033(4) .
Fe2 C18 2.035(4) .
Fe2 C8 2.040(4) .
Fe2 C12 2.040(4) .
Fe2 C17 2.044(4) .
Fe2 C15 2.045(4) .
Fe2 C10 2.047(4) .
Fe2 C11 2.054(4) .
Fe2 C16 2.067(4) .
Fe3 C24 2.028(5) 2_655
Fe3 C24 2.028(5) .
Fe3 C20 2.034(5) 2_655
Fe3 C20 2.034(5) .
Fe3 C21 2.044(7) 2_655
Fe3 C21 2.044(7) .
Fe3 C23 2.046(5) 2_655
Fe3 C23 2.046(5) .
Fe3 C22 2.056(7) 2_655
Fe3 C22 2.056(7) .
Fe4 C26 2.021(4) .
Fe4 C27 2.034(4) .
Fe4 C34 2.038(5) .
Fe4 C35 2.041(5) .
Fe4 C33 2.046(5) .
Fe4 C30 2.047(4) .
Fe4 C32 2.048(4) .
Fe4 C36 2.054(4) .
Fe4 C28 2.063(4) .
Fe4 C29 2.066(5) .
N1 C37 1.311(5) .
N1 C39 1.451(5) .
N1 C38 1.459(6) .
N2 C42 1.330(6) .
N2 C41 1.447(7) .
N2 C40 1.450(7) .
N3 C43 1.258(13) .
N3 C45 1.36(2) .
N3 C44 1.376(13) .
N4 C48 1.376(16) .
N4 C46 1.424(19) .
N4 C47 1.448(14) .
O1 C1 1.269(4) .
O2 C1 1.260(4) .
O3 C7 1.266(4) .
O4 C7 1.252(4) .
O5 C13 1.262(5) .
O6 C13 1.267(4) .
O7 C19 1.261(5) .
O8 C19 1.263(5) .
O9 C25 1.259(4) .
O10 C25 1.263(4) .
O10 Mn4 2.059(3) 2_655
O11 C31 1.265(4) .
O12 C31 1.256(5) .
O12 Mn2 2.136(3) 2_655
O13 C37 1.247(5) .
O14 H14A 0.85(5) .
O14 H14B 0.81(5) .
O15 Mn2 1.922(2) 2_655
O16 Mn2 1.922(2) 2_655
O16 Mn4 2.065(2) 2_655
O16 Mn3 2.138(2) 2_655
O17 H17B 1.0750 .
O17 H17C 0.7186 .
O18 H18B 0.6389 .
O18 H18C 0.9830 .
O19 C42 1.228(5) .
O20 C43 1.355(13) .
O21 C46 1.216(17) .
C1 C2 1.469(5) .
C2 C6 1.424(5) .
C2 C3 1.432(5) .
C3 C4 1.414(6) .
C3 H3A 1.0000 .
C4 C5 1.403(7) .
C4 H4A 1.0000 .
C5 C6 1.419(6) .
C5 H5A 1.0000 .
C6 H6A 1.0000 .
C7 C8 1.486(5) .
C8 C9 1.427(5) .
C8 C12 1.434(5) .
C9 C10 1.427(6) .
C9 H9A 1.0000 .
C10 C11 1.417(6) .
C10 H10A 1.0000 .
C11 C12 1.415(5) .
C11 H11A 1.0000 .
C12 H12A 1.0000 .
C13 C14 1.489(5) .
C14 C18 1.426(5) .
C14 C15 1.428(5) .
C15 C16 1.420(5) .
C15 H15A 1.0000 .
C16 C17 1.412(6) .
C16 H16A 1.0000 .
C17 C18 1.437(6) .
C17 H17A 1.0000 .
C18 H18A 1.0000 .
C19 C20 1.483(6) .
C20 C24 1.422(6) .
C20 C21 1.424(6) .
C21 C22 1.424(8) .
C21 H21A 1.0000 .
C22 C23 1.408(8) .
C22 H22A 1.0000 .
C23 C24 1.414(7) .
C23 H23A 1.0000 .
C24 H24A 1.0000 .
C25 C26 1.491(5) .
C26 C30 1.423(5) .
C26 C27 1.426(5) .
C27 C28 1.428(6) .
C27 H27A 1.0000 .
C28 C29 1.405(6) .
C28 H28A 1.0000 .
C29 C30 1.424(6) .
C29 H29A 1.0000 .
C30 H30A 1.0000 .
C31 C32 1.490(5) .
C32 C33 1.432(6) .
C32 C36 1.437(6) .
C33 C34 1.413(7) .
C33 H33A 1.0000 .
C34 C35 1.403(8) .
C34 H34A 1.0000 .
C35 C36 1.430(6) .
C35 H35A 1.0000 .
C36 H36A 1.0000 .
C37 H37A 0.9500 .
C38 H38A 0.9800 .
C38 H38B 0.9800 .
C38 H38C 0.9800 .
C39 H39A 0.9800 .
C39 H39B 0.9800 .
C39 H39C 0.9800 .
C40 H40A 0.9800 .
C40 H40B 0.9800 .
C40 H40C 0.9800 .
C41 H41A 0.9800 .
C41 H41B 0.9800 .
C41 H41C 0.9800 .
C42 H42A 0.9500 .
C43 C45 1.92(2) .
C43 H43A 0.9500 .
C44 H44A 0.9800 .
C44 H44B 0.9800 .
C44 H44C 0.9800 .
C45 H45A 0.9800 .
C45 H45B 0.9800 .
C45 H45C 0.9800 .
C46 H46A 0.9500 .
C47 H47A 0.9800 .
C47 H47B 0.9800 .
C47 H47C 0.9800 .
C48 H48A 0.9800 .
C48 H48B 0.9800 .
C48 H48C 0.9800 .

loop_
_geom_hbond_atom_site_label_D
_geom_hbond_atom_site_label_H
_geom_hbond_atom_site_label_A
_geom_hbond_distance_DH
_geom_hbond_distance_HA
_geom_hbond_distance_DA
_geom_hbond_angle_DHA
_geom_hbond_site_symmetry_A
O14 H14A O19 0.85(5) 1.95(5) 2.799(5) 176(4) 2_665
O14 H14B O20 0.81(5) 1.87(5) 2.671(8) 167(5) 2_665
O14 H14B O21 0.81(5) 2.04(5) 2.822(12) 163(5) 2_665
O17 H17B O13 1.08 1.97 2.983(14) 155.3 5_665
O17 H17C O18 0.72 2.65 3.06(2) 118.7 5_665
O18 H18C O4 0.98 2.21 3.14(2) 158.3 .
